data_7129023
loop_
_publ_author_name
'L\'opez-Alled, Carlos M'
'Park, Sang Jun'
'Lee, Dong Joon'
'Murfin, Lloyd C.'
'Kociok-K\"ohn, Gabriele'
'Hann, Jodie L.'
'Wenk, Jannis'
'James, Tony D.'
'Kim, Hwan Myung'
'Lewis, Simon E.'

_publ_section_title
;
 Azulene-based fluorescent chemosensor for adenosine diphosphate.
;
_journal_issue 81
_journal_name_full 'Chemical communications (Cambridge, England)'
_journal_page_first 10608
_journal_page_last 10611
_journal_paper_doi 10.1039/d1cc04122c
_journal_volume 57
_journal_year 2021
_chemical_formula_moiety 'C46 H38 N6'
_chemical_formula_sum 'C46 H38 N6'
_chemical_formula_weight 674.82
_space_group_crystal_system monoclinic
_space_group_IT_number 14
_space_group_name_Hall '-P 2yn'
_space_group_name_H-M_alt 'P 1 21/n 1'
_atom_sites_solution_hydrogens geom
_atom_sites_solution_primary dual
_audit_creation_method SHELXL-2018/3
_audit_update_record
;
2021-07-12 deposited with the CCDC.	2021-09-16 downloaded from the CCDC.
;
_cell_angle_alpha 90
_cell_angle_beta 90.0660(9)
_cell_angle_gamma 90
_cell_formula_units_Z 4
_cell_length_a 13.4530(2)
_cell_length_b 8.67130(10)
_cell_length_c 30.2422(3)
_cell_measurement_reflns_used 12082
_cell_measurement_temperature 150(2)
_cell_measurement_theta_max 72.9210
_cell_measurement_theta_min 5.4630
_cell_volume 3527.90(8)
_computing_cell_refinement 'CrysAlisPro 1.171.39.46 (Rigaku OD, 2018)'
_computing_data_collection 'CrysAlisPro 1.171.39.46 (Rigaku OD, 2018)'
_computing_data_reduction 'CrysAlisPro 1.171.39.46 (Rigaku OD, 2018)'
_computing_molecular_graphics 'ORTEP3 for Windows - Farrugia, L. J. J. Appl. Crystallogr. 1997, 30, 565'
_computing_publication_material
;
 'WinGX publication routines, Farrugia, 
 L. J., J. Appl. Crystallogr., 1999, 32, 837-838
;
_computing_structure_refinement
;
 SHELXL-2018/3 (Sheldrick, 2018)
 Sheldrick GM (2008) Acta Crystallogr A64:112--122 and 
 C. B. H\"ubschle, G. M. Sheldrick and B. Dittrich
 ShelXle: a Qt graphical user interface for SHELXL
 J. Appl. Cryst., 44, (2011) 1281-1284.
;
_computing_structure_solution
; 
 SHELXS
 Sheldrick, G. M. (2008). Acta Cryst. A64, 112-122.
;
_diffrn_ambient_environment N~2~
_diffrn_ambient_temperature 150.00(10)
_diffrn_detector 'CCD plate'
_diffrn_detector_area_resol_mean 8.1150
_diffrn_detector_type EosS2
_diffrn_measured_fraction_theta_full 1.000
_diffrn_measured_fraction_theta_max 0.994
_diffrn_measurement_device 'four-circle diffractometer'
_diffrn_measurement_device_type 'SuperNova, Dual, Cu at home/near, EosS2'
_diffrn_measurement_method '\w scans'
_diffrn_radiation_monochromator mirror
_diffrn_radiation_probe x-ray
_diffrn_radiation_type 'Cu K\a'
_diffrn_radiation_wavelength 1.54184
_diffrn_reflns_av_R_equivalents 0.0350
_diffrn_reflns_av_unetI/netI 0.0273
_diffrn_reflns_Laue_measured_fraction_full 1.000
_diffrn_reflns_Laue_measured_fraction_max 0.994
_diffrn_reflns_limit_h_max 16
_diffrn_reflns_limit_h_min -16
_diffrn_reflns_limit_k_max 6
_diffrn_reflns_limit_k_min -10
_diffrn_reflns_limit_l_max 37
_diffrn_reflns_limit_l_min -37
_diffrn_reflns_number 32405
_diffrn_reflns_point_group_measured_fraction_full 1.000
_diffrn_reflns_point_group_measured_fraction_max 0.994
_diffrn_reflns_theta_full 67.684
_diffrn_reflns_theta_max 72.940
_diffrn_reflns_theta_min 2.922
_diffrn_source 'micro-focus sealed X-ray tube'
_diffrn_source_type 'SuperNova (Cu) X-ray Source'
_exptl_absorpt_coefficient_mu 0.589
_exptl_absorpt_correction_T_max 1.000
_exptl_absorpt_correction_T_min 0.670
_exptl_absorpt_correction_type gaussian
_exptl_absorpt_process_details
;
CrysAlisPro 1.171.39.46 (Rigaku Oxford Diffraction, 2018)
Numerical absorption correction based on gaussian integration over
			a multifaceted crystal model
Empirical absorption correction using spherical harmonics,
 implemented in SCALE3 ABSPACK scaling algorithm.
;
_exptl_crystal_colour green
_exptl_crystal_density_diffrn 1.271
_exptl_crystal_description plate
_exptl_crystal_F_000 1424
_exptl_crystal_size_max 0.385
_exptl_crystal_size_mid 0.139
_exptl_crystal_size_min 0.032
_refine_diff_density_max 0.223
_refine_diff_density_min -0.274
_refine_diff_density_rms 0.035
_refine_ls_extinction_method none
_refine_ls_goodness_of_fit_ref 1.061
_refine_ls_hydrogen_treatment constr
_refine_ls_matrix_type full
_refine_ls_number_parameters 488
_refine_ls_number_reflns 7022
_refine_ls_number_restraints 0
_refine_ls_restrained_S_all 1.061
_refine_ls_R_factor_all 0.0551
_refine_ls_R_factor_gt 0.0444
_refine_ls_shift/su_max 0.000
_refine_ls_shift/su_mean 0.000
_refine_ls_structure_factor_coef Fsqd
_refine_ls_weighting_details 'w=1/[\s^2^(Fo^2^)+(0.0485P)^2^+0.8689P] where P=(Fo^2^+2Fc^2^)/3'
_refine_ls_weighting_scheme calc
_refine_ls_wR_factor_gt 0.1087
_refine_ls_wR_factor_ref 0.1147
_reflns_Friedel_coverage 0.000
_reflns_number_gt 5736
_reflns_number_total 7022
_reflns_threshold_expression 'I > 2\s(I)'
_cod_data_source_file d1cc04122c2.cif
_cod_data_source_block s19sel5
_cod_depositor_comments 'Adding full bibliography for 7129023--7129024.cif.'
_cod_original_sg_symbol_H-M 'P 21/n'
_cod_database_code 7129023
_shelx_shelxl_version_number 2018/3
_shelx_space_group_comment
;
The symmetry employed for this shelxl refinement is uniquely defined
by the following loop, which should always be used as a source of
symmetry information in preference to the above space-group names.
They are only intended as comments.
;
_shelx_estimated_absorpt_t_min 0.805
_shelx_estimated_absorpt_t_max 0.981
_oxdiff_exptl_absorpt_empirical_full_min 0.755
_oxdiff_exptl_absorpt_empirical_full_max 1.679
_oxdiff_exptl_absorpt_empirical_details
;
Empirical correction (ABSPACK) includes:
- Absorption correction using spherical harmonics
- Frame scaling
;

loop_
_space_group_symop_operation_xyz
'x, y, z'
'-x+1/2, y+1/2, -z+1/2'
'-x, -y, -z'
'x-1/2, -y-1/2, z-1/2'

loop_
_atom_site_label
_atom_site_type_symbol
_atom_site_fract_x
_atom_site_fract_y
_atom_site_fract_z
_atom_site_U_iso_or_equiv
_atom_site_adp_type
_atom_site_occupancy
_atom_site_site_symmetry_order
_atom_site_calc_flag
_atom_site_refinement_flags_posn
_atom_site_refinement_flags_adp
_atom_site_refinement_flags_occupancy
_atom_site_disorder_assembly
_atom_site_disorder_group
N1 N 0.21646(9) 1.15101(16) 0.37397(4) 0.0381(3) Uani 1 1 d . . . . .
N2 N -0.02512(10) 1.15940(18) 0.43071(5) 0.0459(3) Uani 1 1 d . . . . .
N3 N 0.37146(12) 1.3302(2) 0.29005(5) 0.0575(4) Uani 1 1 d . . . . .
N4 N 0.80343(10) 0.00283(15) 0.31780(5) 0.0403(3) Uani 1 1 d . . . . .
N5 N 0.95509(11) -0.28474(18) 0.37711(5) 0.0489(4) Uani 1 1 d . . . . .
C1 C 0.48283(10) 0.51276(17) 0.38879(5) 0.0325(3) Uani 1 1 d . . . . .
H1 H 0.508513 0.555787 0.362273 0.039 Uiso 1 1 calc R U . . .
C2 C 0.41228(10) 0.58500(17) 0.41577(5) 0.0319(3) Uani 1 1 d . . . . .
C3 C 0.39628(10) 0.48719(16) 0.45269(5) 0.0308(3) Uani 1 1 d . . . . .
C4 C 0.34236(11) 0.52519(18) 0.49008(5) 0.0360(3) Uani 1 1 d . . . . .
H4 H 0.312997 0.624829 0.489888 0.043 Uiso 1 1 calc R U . . .
C5 C 0.32508(12) 0.4377(2) 0.52799(5) 0.0410(4) Uani 1 1 d . . . . .
H5 H 0.291134 0.489096 0.551245 0.049 Uiso 1 1 calc R U . . .
C6 C 0.35079(12) 0.2864(2) 0.53617(5) 0.0438(4) Uani 1 1 d . . . . .
H6 H 0.329608 0.246962 0.563907 0.053 Uiso 1 1 calc R U . . .
C7 C 0.40306(12) 0.1832(2) 0.50987(5) 0.0426(4) Uani 1 1 d . . . . .
H7 H 0.405914 0.080204 0.520481 0.051 Uiso 1 1 calc R U . . .
C8 C 0.45196(11) 0.21053(18) 0.46995(5) 0.0350(3) Uani 1 1 d . . . . .
H8 H 0.486780 0.124912 0.457960 0.042 Uiso 1 1 calc R U . . .
C9 C 0.45676(10) 0.34521(17) 0.44537(5) 0.0310(3) Uani 1 1 d . . . . .
C10 C 0.51076(10) 0.36872(17) 0.40592(5) 0.0309(3) Uani 1 1 d . . . . .
C11 C 0.36269(10) 0.73273(16) 0.40673(5) 0.0312(3) Uani 1 1 d . . . . .
C12 C 0.25955(11) 0.74999(18) 0.41089(5) 0.0350(3) Uani 1 1 d . . . . .
H12 H 0.221380 0.665192 0.421228 0.042 Uiso 1 1 calc R U . . .
C13 C 0.21136(10) 0.88622(18) 0.40047(5) 0.0357(3) Uani 1 1 d . . . . .
H13 H 0.141424 0.893343 0.404290 0.043 Uiso 1 1 calc R U . . .
C14 C 0.26407(10) 1.01405(17) 0.38435(4) 0.0315(3) Uani 1 1 d . . . . .
C15 C 0.36757(10) 0.99726(17) 0.37966(5) 0.0321(3) Uani 1 1 d . . . . .
H15 H 0.405702 1.080577 0.368352 0.039 Uiso 1 1 calc R U . . .
C16 C 0.41462(10) 0.86129(17) 0.39126(5) 0.0319(3) Uani 1 1 d . . . . .
H16 H 0.484860 0.855131 0.388599 0.038 Uiso 1 1 calc R U . . .
C17 C 0.10945(11) 1.1631(2) 0.37853(5) 0.0411(4) Uani 1 1 d . . . . .
H17A H 0.078765 1.069149 0.365900 0.049 Uiso 1 1 calc R U . . .
H17B H 0.086252 1.252056 0.360769 0.049 Uiso 1 1 calc R U . . .
C18 C 0.07236(11) 1.18286(18) 0.42558(5) 0.0367(3) Uani 1 1 d . . . . .
C19 C -0.06305(13) 1.1789(3) 0.47113(7) 0.0546(5) Uani 1 1 d . . . . .
H19 H -0.132418 1.163216 0.474887 0.066 Uiso 1 1 calc R U . . .
C20 C -0.00836(14) 1.2200(3) 0.50752(6) 0.0560(5) Uani 1 1 d . . . . .
H20 H -0.038717 1.232097 0.535656 0.067 Uiso 1 1 calc R U . . .
C21 C 0.09209(14) 1.2432(3) 0.50193(6) 0.0600(5) Uani 1 1 d . . . . .
H21 H 0.132554 1.271855 0.526342 0.072 Uiso 1 1 calc R U . . .
C22 C 0.13359(12) 1.2243(2) 0.46042(6) 0.0501(4) Uani 1 1 d . . . . .
H22 H 0.202782 1.239486 0.455931 0.060 Uiso 1 1 calc R U . . .
C23 C 0.26981(12) 1.27669(18) 0.35309(5) 0.0377(3) Uani 1 1 d . . . . .
H23A H 0.333383 1.292058 0.369011 0.045 Uiso 1 1 calc R U . . .
H23B H 0.230257 1.372222 0.356506 0.045 Uiso 1 1 calc R U . . .
C24 C 0.29226(11) 1.25407(18) 0.30434(5) 0.0385(3) Uani 1 1 d . . . . .
C25 C 0.23334(18) 1.1677(3) 0.27659(7) 0.0645(6) Uani 1 1 d . . . . .
H25 H 0.177253 1.113662 0.287709 0.077 Uiso 1 1 calc R U . . .
C26 C 0.2577(2) 1.1610(3) 0.23173(8) 0.0785(7) Uani 1 1 d . . . . .
H26 H 0.217462 1.104401 0.211626 0.094 Uiso 1 1 calc R U . . .
C27 C 0.34086(19) 1.2380(3) 0.21723(7) 0.0660(6) Uani 1 1 d . . . . .
H27 H 0.360351 1.234138 0.187063 0.079 Uiso 1 1 calc R U . . .
C28 C 0.39441(17) 1.3197(3) 0.24735(7) 0.0707(6) Uani 1 1 d . . . . .
H28 H 0.451894 1.372697 0.237272 0.085 Uiso 1 1 calc R U . . .
C29 C 0.58283(10) 0.26478(16) 0.38447(5) 0.0312(3) Uani 1 1 d . . . . .
C30 C 0.58943(11) 0.26267(17) 0.33823(5) 0.0346(3) Uani 1 1 d . . . . .
H30 H 0.543624 0.322000 0.321408 0.042 Uiso 1 1 calc R U . . .
C31 C 0.66061(12) 0.17686(17) 0.31639(5) 0.0375(3) Uani 1 1 d . . . . .
H31 H 0.662771 0.179048 0.285004 0.045 Uiso 1 1 calc R U . . .
C32 C 0.72961(11) 0.08674(16) 0.33950(5) 0.0351(3) Uani 1 1 d . . . . .
C33 C 0.72152(11) 0.08396(17) 0.38595(5) 0.0352(3) Uani 1 1 d . . . . .
H33 H 0.765118 0.020716 0.402764 0.042 Uiso 1 1 calc R U . . .
C34 C 0.65042(10) 0.17282(17) 0.40741(5) 0.0338(3) Uani 1 1 d . . . . .
H34 H 0.647788 0.170810 0.438794 0.041 Uiso 1 1 calc R U . . .
C35 C 0.88703(11) -0.05909(18) 0.34244(5) 0.0390(3) Uani 1 1 d . . . . .
H35A H 0.897094 0.004717 0.369222 0.047 Uiso 1 1 calc R U . . .
H35B H 0.947563 -0.049643 0.324055 0.047 Uiso 1 1 calc R U . . .
C36 C 0.87590(11) -0.22479(18) 0.35636(5) 0.0351(3) Uani 1 1 d . . . . .
C37 C 0.94845(18) -0.4308(2) 0.39062(7) 0.0600(5) Uani 1 1 d . . . . .
H37 H 1.004099 -0.474168 0.405463 0.072 Uiso 1 1 calc R U . . .
C38 C 0.86647(18) -0.5225(2) 0.38447(6) 0.0594(5) Uani 1 1 d . . . . .
H38 H 0.865380 -0.625840 0.394864 0.071 Uiso 1 1 calc R U . . .
C39 C 0.78595(15) -0.4604(2) 0.36283(6) 0.0529(5) Uani 1 1 d . . . . .
H39 H 0.728065 -0.520744 0.357861 0.064 Uiso 1 1 calc R U . . .
C40 C 0.79003(12) -0.30913(19) 0.34835(5) 0.0409(4) Uani 1 1 d . . . . .
H40 H 0.735292 -0.264016 0.333271 0.049 Uiso 1 1 calc R U . . .
C41 C 0.82096(13) 0.02246(19) 0.27080(5) 0.0439(4) Uani 1 1 d . . . . .
H41A H 0.756204 0.036181 0.255719 0.053 Uiso 1 1 calc R U . . .
H41B H 0.851703 -0.072845 0.259071 0.053 Uiso 1 1 calc R U . . .
C42 C 0.88730(11) 0.15817(18) 0.25954(5) 0.0367(3) Uani 1 1 d . . . . .
C43 C 1.0088(6) 0.2477(9) 0.21263(15) 0.0644(19) Uani 0.629(17) 1 d . . P A 1
H43 H 1.054873 0.231984 0.189257 0.077 Uiso 0.629(17) 1 calc R U P A 1
N6 N 0.9446(5) 0.1352(7) 0.22259(15) 0.0485(11) Uani 0.629(17) 1 d . . P A 1
C43A C 0.9579(14) 0.3042(14) 0.2082(2) 0.074(3) Uani 0.371(17) 1 d . . P A 2
H43A H 0.957418 0.333134 0.177874 0.088 Uiso 0.371(17) 1 calc R U P A 2
N6A N 0.9062(11) 0.1786(14) 0.2198(2) 0.060(2) Uani 0.371(17) 1 d . . P A 2
C44 C 1.01035(19) 0.3919(3) 0.23628(7) 0.0687(6) Uani 1 1 d . . . . .
H44 H 1.042227 0.480025 0.224166 0.082 Uiso 0.629(17) 1 calc R U P A 1
H44A H 1.070910 0.442409 0.229159 0.082 Uiso 0.371(17) 1 calc R U P A 2
C45 C 0.96572(16) 0.3986(2) 0.27573(8) 0.0600(5) Uani 1 1 d . . . . .
H45 H 0.976296 0.483614 0.294972 0.072 Uiso 1 1 calc R U . . .
C46 C 0.90392(19) 0.2788(2) 0.28775(8) 0.0753(8) Uani 1 1 d . . . . .
H46 H 0.872601 0.280048 0.315886 0.090 Uiso 1 1 calc R U . . .

loop_
_atom_site_aniso_label
_atom_site_aniso_U_11
_atom_site_aniso_U_22
_atom_site_aniso_U_33
_atom_site_aniso_U_23
_atom_site_aniso_U_13
_atom_site_aniso_U_12
N1 0.0307(6) 0.0439(7) 0.0396(7) 0.0055(6) 0.0064(5) 0.0034(5)
N2 0.0299(6) 0.0597(9) 0.0482(8) -0.0101(7) 0.0036(5) 0.0020(6)
N3 0.0446(8) 0.0782(12) 0.0496(8) 0.0196(8) 0.0022(6) -0.0100(8)
N4 0.0415(7) 0.0337(7) 0.0458(7) -0.0078(6) 0.0139(6) -0.0003(5)
N5 0.0446(8) 0.0456(8) 0.0566(9) -0.0155(7) 0.0015(6) 0.0040(6)
C1 0.0327(7) 0.0315(7) 0.0333(7) -0.0030(6) 0.0068(5) -0.0070(6)
C2 0.0309(7) 0.0314(7) 0.0335(7) -0.0054(5) 0.0042(5) -0.0063(5)
C3 0.0287(6) 0.0318(7) 0.0319(7) -0.0046(5) 0.0007(5) -0.0060(5)
C4 0.0347(7) 0.0389(8) 0.0345(7) -0.0086(6) 0.0036(6) -0.0039(6)
C5 0.0378(8) 0.0557(10) 0.0295(7) -0.0073(7) 0.0052(6) -0.0024(7)
C6 0.0376(8) 0.0650(11) 0.0288(7) 0.0069(7) 0.0035(6) -0.0019(7)
C7 0.0367(8) 0.0502(9) 0.0410(8) 0.0122(7) 0.0020(6) 0.0014(7)
C8 0.0298(7) 0.0381(8) 0.0372(7) 0.0014(6) 0.0008(5) -0.0002(6)
C9 0.0270(6) 0.0349(7) 0.0311(7) -0.0046(5) 0.0012(5) -0.0041(5)
C10 0.0279(6) 0.0310(7) 0.0338(7) -0.0043(5) 0.0025(5) -0.0060(5)
C11 0.0327(7) 0.0302(7) 0.0308(6) -0.0058(5) 0.0037(5) -0.0029(5)
C12 0.0323(7) 0.0346(8) 0.0382(7) -0.0028(6) 0.0071(6) -0.0093(6)
C13 0.0253(6) 0.0434(8) 0.0383(7) -0.0039(6) 0.0056(5) -0.0041(6)
C14 0.0291(7) 0.0362(7) 0.0291(6) -0.0030(5) 0.0018(5) -0.0013(6)
C15 0.0281(6) 0.0329(7) 0.0354(7) -0.0006(6) 0.0039(5) -0.0063(5)
C16 0.0259(6) 0.0341(7) 0.0357(7) -0.0042(6) 0.0036(5) -0.0035(5)
C17 0.0297(7) 0.0546(10) 0.0390(8) 0.0031(7) 0.0005(6) 0.0081(7)
C18 0.0308(7) 0.0368(8) 0.0425(8) -0.0004(6) 0.0026(6) 0.0052(6)
C19 0.0334(8) 0.0741(13) 0.0565(10) -0.0159(9) 0.0117(7) -0.0042(8)
C20 0.0474(10) 0.0730(13) 0.0477(10) -0.0155(9) 0.0141(8) -0.0055(9)
C21 0.0455(10) 0.0894(15) 0.0451(10) -0.0182(10) 0.0026(8) -0.0104(10)
C22 0.0326(8) 0.0710(12) 0.0466(9) -0.0086(8) 0.0038(7) -0.0059(8)
C23 0.0377(7) 0.0338(8) 0.0415(8) 0.0009(6) 0.0004(6) 0.0029(6)
C24 0.0366(7) 0.0365(8) 0.0424(8) 0.0087(6) 0.0006(6) 0.0058(6)
C25 0.0756(14) 0.0684(13) 0.0495(11) -0.0064(10) 0.0061(9) -0.0227(11)
C26 0.111(2) 0.0755(16) 0.0492(11) -0.0112(11) -0.0014(12) -0.0135(14)
C27 0.0882(15) 0.0669(13) 0.0430(10) 0.0168(9) 0.0149(10) 0.0161(12)
C28 0.0580(12) 0.1021(18) 0.0519(11) 0.0250(12) 0.0093(9) -0.0072(12)
C29 0.0286(6) 0.0286(7) 0.0363(7) -0.0044(5) 0.0069(5) -0.0069(5)
C30 0.0365(7) 0.0303(7) 0.0370(7) -0.0024(6) 0.0046(6) -0.0044(6)
C31 0.0458(8) 0.0319(7) 0.0348(7) -0.0048(6) 0.0100(6) -0.0034(6)
C32 0.0358(7) 0.0266(7) 0.0429(8) -0.0074(6) 0.0118(6) -0.0058(6)
C33 0.0307(7) 0.0333(7) 0.0417(8) -0.0021(6) 0.0056(6) -0.0021(6)
C34 0.0312(7) 0.0359(7) 0.0344(7) -0.0034(6) 0.0061(5) -0.0046(6)
C35 0.0310(7) 0.0353(8) 0.0506(9) -0.0139(7) 0.0134(6) -0.0073(6)
C36 0.0330(7) 0.0349(8) 0.0375(7) -0.0142(6) 0.0125(6) -0.0015(6)
C37 0.0774(14) 0.0472(11) 0.0552(11) -0.0090(9) -0.0004(9) 0.0167(10)
C38 0.0951(16) 0.0371(9) 0.0459(10) -0.0059(8) 0.0198(10) 0.0014(10)
C39 0.0669(11) 0.0440(10) 0.0480(9) -0.0153(8) 0.0237(8) -0.0195(9)
C40 0.0399(8) 0.0395(8) 0.0435(8) -0.0127(7) 0.0118(6) -0.0097(7)
C41 0.0483(9) 0.0388(9) 0.0447(9) -0.0174(7) 0.0130(7) 0.0012(7)
C42 0.0379(7) 0.0377(8) 0.0347(7) -0.0025(6) 0.0040(6) 0.0094(6)
C43 0.076(4) 0.079(4) 0.0381(17) -0.0101(19) 0.026(2) -0.019(3)
N6 0.056(2) 0.057(2) 0.0324(14) -0.0097(14) 0.0129(15) -0.0045(17)
C43A 0.106(9) 0.082(6) 0.033(3) 0.006(3) 0.027(4) -0.005(6)
N6A 0.079(6) 0.069(5) 0.031(2) -0.007(3) 0.009(3) -0.004(4)
C44 0.0893(16) 0.0699(14) 0.0469(10) 0.0134(10) 0.0082(10) -0.0284(12)
C45 0.0666(12) 0.0390(10) 0.0744(13) -0.0090(9) 0.0254(10) -0.0064(9)
C46 0.0940(16) 0.0503(11) 0.0818(15) -0.0305(11) 0.0564(13) -0.0246(11)

loop_
_atom_type_symbol
_atom_type_description
_atom_type_scat_dispersion_real
_atom_type_scat_dispersion_imag
_atom_type_scat_source
C C 0.0181 0.0091 'International Tables Vol C Tables 4.2.6.8 and 6.1.1.4'
H H 0.0000 0.0000 'International Tables Vol C Tables 4.2.6.8 and 6.1.1.4'
N N 0.0311 0.0180 'International Tables Vol C Tables 4.2.6.8 and 6.1.1.4'

loop_
_exptl_crystal_face_index_h
_exptl_crystal_face_index_k
_exptl_crystal_face_index_l
_exptl_crystal_face_perp_dist
-1 -6 0 0.1768
0 6 2 0.1980
4 0 -18 0.0662
-4 0 18 0.0662
9 0 4 0.0053
-9 0 -4 0.0265
-8 0 10 0.0531
0 0 -20 0.0679

loop_
_geom_angle_atom_site_label_1
_geom_angle_atom_site_label_2
_geom_angle_atom_site_label_3
_geom_angle
_geom_angle_site_symmetry_1
_geom_angle_site_symmetry_3
_geom_angle_publ_flag
C14 N1 C23 120.94(12) . . ?
C14 N1 C17 119.96(13) . . ?
C23 N1 C17 118.61(13) . . ?
C19 N2 C18 117.57(15) . . ?
C24 N3 C28 117.98(19) . . ?
C32 N4 C41 121.06(14) . . ?
C32 N4 C35 120.19(13) . . ?
C41 N4 C35 114.81(13) . . ?
C37 N5 C36 117.27(17) . . ?
C2 C1 C10 111.38(13) . . ?
C2 C1 H1 124.3 . . ?
C10 C1 H1 124.3 . . ?
C1 C2 C3 107.14(13) . . ?
C1 C2 C11 126.12(13) . . ?
C3 C2 C11 126.73(13) . . ?
C4 C3 C2 125.51(14) . . ?
C4 C3 C9 127.16(14) . . ?
C2 C3 C9 107.05(12) . . ?
C3 C4 C5 129.07(15) . . ?
C3 C4 H4 115.5 . . ?
C5 C4 H4 115.5 . . ?
C6 C5 C4 128.54(15) . . ?
C6 C5 H5 115.7 . . ?
C4 C5 H5 115.7 . . ?
C5 C6 C7 129.59(15) . . ?
C5 C6 H6 115.2 . . ?
C7 C6 H6 115.2 . . ?
C6 C7 C8 128.71(16) . . ?
C6 C7 H7 115.6 . . ?
C8 C7 H7 115.6 . . ?
C9 C8 C7 128.99(15) . . ?
C9 C8 H8 115.5 . . ?
C7 C8 H8 115.5 . . ?
C8 C9 C10 126.80(14) . . ?
C8 C9 C3 126.15(13) . . ?
C10 C9 C3 106.70(13) . . ?
C1 C10 C9 107.61(13) . . ?
C1 C10 C29 123.88(13) . . ?
C9 C10 C29 128.50(14) . . ?
C16 C11 C12 116.14(14) . . ?
C16 C11 C2 122.07(13) . . ?
C12 C11 C2 121.71(13) . . ?
C13 C12 C11 122.31(13) . . ?
C13 C12 H12 118.8 . . ?
C11 C12 H12 118.8 . . ?
C12 C13 C14 121.10(13) . . ?
C12 C13 H13 119.4 . . ?
C14 C13 H13 119.4 . . ?
N1 C14 C13 121.48(13) . . ?
N1 C14 C15 121.54(13) . . ?
C13 C14 C15 116.98(14) . . ?
C16 C15 C14 121.01(13) . . ?
C16 C15 H15 119.5 . . ?
C14 C15 H15 119.5 . . ?
C15 C16 C11 122.44(13) . . ?
C15 C16 H16 118.8 . . ?
C11 C16 H16 118.8 . . ?
N1 C17 C18 115.13(13) . . ?
N1 C17 H17A 108.5 . . ?
C18 C17 H17A 108.5 . . ?
N1 C17 H17B 108.5 . . ?
C18 C17 H17B 108.5 . . ?
H17A C17 H17B 107.5 . . ?
N2 C18 C22 122.31(15) . . ?
N2 C18 C17 114.53(14) . . ?
C22 C18 C17 123.14(14) . . ?
N2 C19 C20 124.23(16) . . ?
N2 C19 H19 117.9 . . ?
C20 C19 H19 117.9 . . ?
C19 C20 C21 117.74(17) . . ?
C19 C20 H20 121.1 . . ?
C21 C20 H20 121.1 . . ?
C20 C21 C22 119.42(17) . . ?
C20 C21 H21 120.3 . . ?
C22 C21 H21 120.3 . . ?
C18 C22 C21 118.73(16) . . ?
C18 C22 H22 120.6 . . ?
C21 C22 H22 120.6 . . ?
N1 C23 C24 115.15(13) . . ?
N1 C23 H23A 108.5 . . ?
C24 C23 H23A 108.5 . . ?
N1 C23 H23B 108.5 . . ?
C24 C23 H23B 108.5 . . ?
H23A C23 H23B 107.5 . . ?
N3 C24 C25 122.34(17) . . ?
N3 C24 C23 114.39(15) . . ?
C25 C24 C23 123.22(15) . . ?
C24 C25 C26 118.7(2) . . ?
C24 C25 H25 120.7 . . ?
C26 C25 H25 120.7 . . ?
C27 C26 C25 118.8(2) . . ?
C27 C26 H26 120.6 . . ?
C25 C26 H26 120.6 . . ?
C28 C27 C26 118.0(2) . . ?
C28 C27 H27 121.0 . . ?
C26 C27 H27 121.0 . . ?
N3 C28 C27 124.2(2) . . ?
N3 C28 H28 117.9 . . ?
C27 C28 H28 117.9 . . ?
C34 C29 C30 116.56(13) . . ?
C34 C29 C10 124.02(13) . . ?
C30 C29 C10 119.31(13) . . ?
C31 C30 C29 121.93(15) . . ?
C31 C30 H30 119.0 . . ?
C29 C30 H30 119.0 . . ?
C30 C31 C32 121.45(14) . . ?
C30 C31 H31 119.3 . . ?
C32 C31 H31 119.3 . . ?
N4 C32 C31 121.88(14) . . ?
N4 C32 C33 121.03(15) . . ?
C31 C32 C33 117.08(13) . . ?
C34 C33 C32 120.66(14) . . ?
C34 C33 H33 119.7 . . ?
C32 C33 H33 119.7 . . ?
C33 C34 C29 122.26(14) . . ?
C33 C34 H34 118.9 . . ?
C29 C34 H34 118.9 . . ?
N4 C35 C36 114.80(13) . . ?
N4 C35 H35A 108.6 . . ?
C36 C35 H35A 108.6 . . ?
N4 C35 H35B 108.6 . . ?
C36 C35 H35B 108.6 . . ?
H35A C35 H35B 107.5 . . ?
N5 C36 C40 122.55(16) . . ?
N5 C36 C35 114.95(14) . . ?
C40 C36 C35 122.50(15) . . ?
N5 C37 C38 124.2(2) . . ?
N5 C37 H37 117.9 . . ?
C38 C37 H37 117.9 . . ?
C37 C38 C39 118.07(18) . . ?
C37 C38 H38 121.0 . . ?
C39 C38 H38 121.0 . . ?
C38 C39 C40 119.35(18) . . ?
C38 C39 H39 120.3 . . ?
C40 C39 H39 120.3 . . ?
C39 C40 C36 118.52(18) . . ?
C39 C40 H40 120.7 . . ?
C36 C40 H40 120.7 . . ?
N4 C41 C42 114.04(13) . . ?
N4 C41 H41A 108.7 . . ?
C42 C41 H41A 108.7 . . ?
N4 C41 H41B 108.7 . . ?
C42 C41 H41B 108.7 . . ?
H41A C41 H41B 107.6 . . ?
N6A C42 C46 117.5(5) . . ?
C46 C42 N6 121.8(2) . . ?
N6A C42 C41 116.7(4) . . ?
C46 C42 C41 123.32(15) . . ?
N6 C42 C41 113.7(2) . . ?
N6 C43 C44 122.0(4) . . ?
N6 C43 H43 119.0 . . ?
C44 C43 H43 119.0 . . ?
C43 N6 C42 116.2(4) . . ?
N6A C43A C44 124.6(6) . . ?
N6A C43A H43A 117.7 . . ?
C44 C43A H43A 117.7 . . ?
C42 N6A C43A 118.5(7) . . ?
C45 C44 C43A 110.7(5) . . ?
C45 C44 C43 118.3(2) . . ?
C45 C44 H44 120.8 . . ?
C43 C44 H44 120.8 . . ?
C45 C44 H44A 124.6 . . ?
C43A C44 H44A 124.6 . . ?
C44 C45 C46 118.3(2) . . ?
C44 C45 H45 120.9 . . ?
C46 C45 H45 120.9 . . ?
C42 C46 C45 120.63(18) . . ?
C42 C46 H46 119.7 . . ?
C45 C46 H46 119.7 . . ?

loop_
_geom_bond_atom_site_label_1
_geom_bond_atom_site_label_2
_geom_bond_distance
_geom_bond_site_symmetry_2
_geom_bond_publ_flag
N1 C14 1.385(2) . ?
N1 C23 1.450(2) . ?
N1 C17 1.4503(19) . ?
N2 C19 1.336(2) . ?
N2 C18 1.336(2) . ?
N3 C24 1.326(2) . ?
N3 C28 1.331(3) . ?
N4 C32 1.3957(19) . ?
N4 C41 1.451(2) . ?
N4 C35 1.451(2) . ?
N5 C37 1.334(3) . ?
N5 C36 1.341(2) . ?
C1 C2 1.400(2) . ?
C1 C10 1.403(2) . ?
C1 H1 0.9500 . ?
C2 C3 1.419(2) . ?
C2 C11 1.470(2) . ?
C3 C4 1.384(2) . ?
C3 C9 1.492(2) . ?
C4 C5 1.395(2) . ?
C4 H4 0.9500 . ?
C5 C6 1.379(3) . ?
C5 H5 0.9500 . ?
C6 C7 1.389(2) . ?
C6 H6 0.9500 . ?
C7 C8 1.396(2) . ?
C7 H7 0.9500 . ?
C8 C9 1.386(2) . ?
C8 H8 0.9500 . ?
C9 C10 1.4123(19) . ?
C10 C29 1.4747(19) . ?
C11 C16 1.397(2) . ?
C11 C12 1.401(2) . ?
C12 C13 1.384(2) . ?
C12 H12 0.9500 . ?
C13 C14 1.404(2) . ?
C13 H13 0.9500 . ?
C14 C15 1.4073(19) . ?
C15 C16 1.383(2) . ?
C15 H15 0.9500 . ?
C16 H16 0.9500 . ?
C17 C18 1.518(2) . ?
C17 H17A 0.9900 . ?
C17 H17B 0.9900 . ?
C18 C22 1.384(2) . ?
C19 C20 1.370(3) . ?
C19 H19 0.9500 . ?
C20 C21 1.377(3) . ?
C20 H20 0.9500 . ?
C21 C22 1.384(3) . ?
C21 H21 0.9500 . ?
C22 H22 0.9500 . ?
C23 C24 1.518(2) . ?
C23 H23A 0.9900 . ?
C23 H23B 0.9900 . ?
C24 C25 1.375(3) . ?
C25 C26 1.397(3) . ?
C25 H25 0.9500 . ?
C26 C27 1.376(4) . ?
C26 H26 0.9500 . ?
C27 C28 1.360(3) . ?
C27 H27 0.9500 . ?
C28 H28 0.9500 . ?
C29 C34 1.394(2) . ?
C29 C30 1.401(2) . ?
C30 C31 1.381(2) . ?
C30 H30 0.9500 . ?
C31 C32 1.400(2) . ?
C31 H31 0.9500 . ?
C32 C33 1.409(2) . ?
C33 C34 1.390(2) . ?
C33 H33 0.9500 . ?
C34 H34 0.9500 . ?
C35 C36 1.505(2) . ?
C35 H35A 0.9900 . ?
C35 H35B 0.9900 . ?
C36 C40 1.388(2) . ?
C37 C38 1.372(3) . ?
C37 H37 0.9500 . ?
C38 C39 1.375(3) . ?
C38 H38 0.9500 . ?
C39 C40 1.384(3) . ?
C39 H39 0.9500 . ?
C40 H40 0.9500 . ?
C41 C42 1.516(2) . ?
C41 H41A 0.9900 . ?
C41 H41B 0.9900 . ?
C42 N6A 1.243(7) . ?
C42 C46 1.368(3) . ?
C42 N6 1.373(5) . ?
C43 N6 1.338(6) . ?
C43 C44 1.441(7) . ?
C43 H43 0.9500 . ?
C43A N6A 1.339(12) . ?
C43A C44 1.341(10) . ?
C43A H43A 0.9500 . ?
C44 C45 1.337(3) . ?
C44 H44 0.9500 . ?
C44 H44A 0.9500 . ?
C45 C46 1.380(3) . ?
C45 H45 0.9500 . ?
C46 H46 0.9500 . ?

loop_
_geom_torsion_atom_site_label_1
_geom_torsion_atom_site_label_2
_geom_torsion_atom_site_label_3
_geom_torsion_atom_site_label_4
_geom_torsion
_geom_torsion_site_symmetry_1
_geom_torsion_site_symmetry_2
_geom_torsion_site_symmetry_3
_geom_torsion_site_symmetry_4
_geom_torsion_publ_flag
C10 C1 C2 C3 2.19(16) . . . . ?
C10 C1 C2 C11 -176.48(13) . . . . ?
C1 C2 C3 C4 170.73(14) . . . . ?
C11 C2 C3 C4 -10.6(2) . . . . ?
C1 C2 C3 C9 -3.48(15) . . . . ?
C11 C2 C3 C9 175.17(13) . . . . ?
C2 C3 C4 C5 -178.39(15) . . . . ?
C9 C3 C4 C5 -5.3(3) . . . . ?
C3 C4 C5 C6 -5.8(3) . . . . ?
C4 C5 C6 C7 2.4(3) . . . . ?
C5 C6 C7 C8 7.1(3) . . . . ?
C6 C7 C8 C9 -3.5(3) . . . . ?
C7 C8 C9 C10 177.24(15) . . . . ?
C7 C8 C9 C3 -10.5(3) . . . . ?
C4 C3 C9 C8 16.0(2) . . . . ?
C2 C3 C9 C8 -169.92(14) . . . . ?
C4 C3 C9 C10 -170.51(14) . . . . ?
C2 C3 C9 C10 3.58(15) . . . . ?
C2 C1 C10 C9 0.12(16) . . . . ?
C2 C1 C10 C29 179.15(13) . . . . ?
C8 C9 C10 C1 171.19(14) . . . . ?
C3 C9 C10 C1 -2.25(15) . . . . ?
C8 C9 C10 C29 -7.8(2) . . . . ?
C3 C9 C10 C29 178.77(13) . . . . ?
C1 C2 C11 C16 -44.2(2) . . . . ?
C3 C2 C11 C16 137.37(15) . . . . ?
C1 C2 C11 C12 132.26(16) . . . . ?
C3 C2 C11 C12 -46.1(2) . . . . ?
C16 C11 C12 C13 -0.2(2) . . . . ?
C2 C11 C12 C13 -176.85(13) . . . . ?
C11 C12 C13 C14 1.1(2) . . . . ?
C23 N1 C14 C13 -173.56(14) . . . . ?
C17 N1 C14 C13 -1.7(2) . . . . ?
C23 N1 C14 C15 7.1(2) . . . . ?
C17 N1 C14 C15 178.97(14) . . . . ?
C12 C13 C14 N1 -179.79(14) . . . . ?
C12 C13 C14 C15 -0.4(2) . . . . ?
N1 C14 C15 C16 178.24(13) . . . . ?
C13 C14 C15 C16 -1.1(2) . . . . ?
C14 C15 C16 C11 2.1(2) . . . . ?
C12 C11 C16 C15 -1.4(2) . . . . ?
C2 C11 C16 C15 175.25(13) . . . . ?
C14 N1 C17 C18 77.07(19) . . . . ?
C23 N1 C17 C18 -110.90(16) . . . . ?
C19 N2 C18 C22 0.7(3) . . . . ?
C19 N2 C18 C17 -178.29(17) . . . . ?
N1 C17 C18 N2 -165.71(15) . . . . ?
N1 C17 C18 C22 15.3(2) . . . . ?
C18 N2 C19 C20 -0.5(3) . . . . ?
N2 C19 C20 C21 0.2(4) . . . . ?
C19 C20 C21 C22 0.0(4) . . . . ?
N2 C18 C22 C21 -0.5(3) . . . . ?
C17 C18 C22 C21 178.37(19) . . . . ?
C20 C21 C22 C18 0.2(3) . . . . ?
C14 N1 C23 C24 74.95(18) . . . . ?
C17 N1 C23 C24 -97.00(16) . . . . ?
C28 N3 C24 C25 -0.9(3) . . . . ?
C28 N3 C24 C23 -178.16(18) . . . . ?
N1 C23 C24 N3 -153.66(15) . . . . ?
N1 C23 C24 C25 29.1(2) . . . . ?
N3 C24 C25 C26 -0.4(3) . . . . ?
C23 C24 C25 C26 176.6(2) . . . . ?
C24 C25 C26 C27 1.6(4) . . . . ?
C25 C26 C27 C28 -1.3(4) . . . . ?
C24 N3 C28 C27 1.2(4) . . . . ?
C26 C27 C28 N3 -0.1(4) . . . . ?
C1 C10 C29 C34 143.81(14) . . . . ?
C9 C10 C29 C34 -37.4(2) . . . . ?
C1 C10 C29 C30 -32.2(2) . . . . ?
C9 C10 C29 C30 146.58(14) . . . . ?
C34 C29 C30 C31 -1.5(2) . . . . ?
C10 C29 C30 C31 174.89(13) . . . . ?
C29 C30 C31 C32 0.3(2) . . . . ?
C41 N4 C32 C31 8.9(2) . . . . ?
C35 N4 C32 C31 165.42(14) . . . . ?
C41 N4 C32 C33 -171.11(14) . . . . ?
C35 N4 C32 C33 -14.6(2) . . . . ?
C30 C31 C32 N4 -178.29(14) . . . . ?
C30 C31 C32 C33 1.7(2) . . . . ?
N4 C32 C33 C34 177.33(13) . . . . ?
C31 C32 C33 C34 -2.7(2) . . . . ?
C32 C33 C34 C29 1.7(2) . . . . ?
C30 C29 C34 C33 0.5(2) . . . . ?
C10 C29 C34 C33 -175.70(13) . . . . ?
C32 N4 C35 C36 96.16(16) . . . . ?
C41 N4 C35 C36 -105.94(15) . . . . ?
C37 N5 C36 C40 -0.8(2) . . . . ?
C37 N5 C36 C35 179.18(15) . . . . ?
N4 C35 C36 N5 176.68(13) . . . . ?
N4 C35 C36 C40 -3.4(2) . . . . ?
C36 N5 C37 C38 0.3(3) . . . . ?
N5 C37 C38 C39 0.3(3) . . . . ?
C37 C38 C39 C40 -0.3(3) . . . . ?
C38 C39 C40 C36 -0.1(2) . . . . ?
N5 C36 C40 C39 0.7(2) . . . . ?
C35 C36 C40 C39 -179.22(14) . . . . ?
C32 N4 C41 C42 83.40(18) . . . . ?
C35 N4 C41 C42 -74.28(17) . . . . ?
N4 C41 C42 N6A 178.8(9) . . . . ?
N4 C41 C42 C46 -19.7(3) . . . . ?
N4 C41 C42 N6 147.9(4) . . . . ?
C44 C43 N6 C42 -6.6(7) . . . . ?
C46 C42 N6 C43 -8.4(5) . . . . ?
C41 C42 N6 C43 -176.2(3) . . . . ?
C46 C42 N6A C43A 12.1(11) . . . . ?
C41 C42 N6A C43A 174.8(6) . . . . ?
C44 C43A N6A C42 15.8(13) . . . . ?
N6A C43A C44 C45 -34.6(14) . . . . ?
N6 C43 C44 C45 17.7(8) . . . . ?
C43A C44 C45 C46 25.3(9) . . . . ?
C43 C44 C45 C46 -12.9(6) . . . . ?
N6A C42 C46 C45 -19.1(9) . . . . ?
N6 C42 C46 C45 12.9(5) . . . . ?
C41 C42 C46 C45 179.5(2) . . . . ?
C44 C45 C46 C42 -1.4(4) . . . . ?

loop_
_exptl_oxdiff_crystal_face_indexfrac_h
_exptl_oxdiff_crystal_face_indexfrac_k
_exptl_oxdiff_crystal_face_indexfrac_l
_exptl_oxdiff_crystal_face_x
_exptl_oxdiff_crystal_face_y
_exptl_oxdiff_crystal_face_z
-0.9977 -5.9987 0.0125 0.1539 0.1020 1.0558
-0.0013 5.9986 1.9886 -0.0496 0.0094 -1.0692
3.9942 0.0008 -18.0013 -0.9211 -0.4301 0.1257
-3.9942 -0.0008 18.0013 0.9211 0.4301 -0.1257
8.9944 0.0006 3.9840 0.1702 -1.0355 -0.0385
-8.9944 -0.0006 -3.9840 -0.1702 1.0355 0.0385
-7.9928 -0.0009 10.0102 0.5319 0.8998 -0.0637
-0.0034 0.0005 -19.9941 -1.0080 0.0305 0.1445
